data_7240729
loop_
_publ_author_name
'Mathpati, Ramling S.'
'Dharavath, Srinivas'
'Kumar, Nikhil'
'Ghule, Vikas'
'Paul, Avijit Kumar'
'TITTAL, RAM KUMAR'

_publ_section_title
;
 Design, synthesis and investigations of a series of energetic salts
 through the variation of amines and concentration of picrate-anion
;
_journal_name_full CrystEngComm
_journal_paper_doi 10.1039/D0CE00772B
_journal_year 2020
_chemical_formula_sum 'C12 H15 N7 O7'
_chemical_formula_weight 369.31
_chemical_name_common 'hexamine picric acid salt'
_space_group_IT_number 4
_space_group_name_Hall 'P 2yb'
_space_group_name_H-M_alt 'P 1 21 1'
_symmetry_cell_setting monoclinic
_symmetry_space_group_name_H-M 'P 1 21 1'
_atom_sites_solution_hydrogens geom
_atom_sites_solution_primary direct
_atom_sites_solution_secondary difmap
_audit_creation_method SHELXL-97
_audit_update_record
;
2019-12-19 deposited with the CCDC.	2020-06-15 downloaded from the CCDC.
;
_cell_angle_alpha 90.00
_cell_angle_beta 114.070(2)
_cell_angle_gamma 90.00
_cell_formula_units_Z 2
_cell_length_a 9.9819(6)
_cell_length_b 7.1284(4)
_cell_length_c 11.8414(7)
_cell_measurement_reflns_used 2705
_cell_measurement_temperature 296(2)
_cell_measurement_theta_max 25.00
_cell_measurement_theta_min 1.88
_cell_volume 769.31(8)
_computing_structure_refinement 'SHELXL-97 (Sheldrick, 2008)'
_diffrn_ambient_temperature 296(2)
_diffrn_measured_fraction_theta_full 0.997
_diffrn_measured_fraction_theta_max 0.997
_diffrn_measurement_device_type 'Bruker SMART CCD area detector'
_diffrn_measurement_method '\f and \w scans'
_diffrn_radiation_monochromator graphite
_diffrn_radiation_source 'fine-focus sealed tube'
_diffrn_radiation_type MoK\a
_diffrn_radiation_wavelength 0.71073
_diffrn_reflns_av_R_equivalents 0.0379
_diffrn_reflns_av_sigmaI/netI 0.0465
_diffrn_reflns_limit_h_max 11
_diffrn_reflns_limit_h_min -11
_diffrn_reflns_limit_k_max 8
_diffrn_reflns_limit_k_min -8
_diffrn_reflns_limit_l_max 14
_diffrn_reflns_limit_l_min -14
_diffrn_reflns_number 7662
_diffrn_reflns_theta_full 25.00
_diffrn_reflns_theta_max 25.00
_diffrn_reflns_theta_min 1.88
_exptl_absorpt_coefficient_mu 0.133
_exptl_absorpt_correction_T_max 0.9894
_exptl_absorpt_correction_T_min 0.9487
_exptl_absorpt_correction_type multi-scan
_exptl_absorpt_process_details '(SADABS; Sheldrick, 1996)'
_exptl_crystal_colour Yellow
_exptl_crystal_density_diffrn 1.594
_exptl_crystal_density_method 'not measured'
_exptl_crystal_description 'Rod like'
_exptl_crystal_F_000 384
_exptl_crystal_size_max 0.40
_exptl_crystal_size_mid 0.16
_exptl_crystal_size_min 0.08
_refine_diff_density_max 0.317
_refine_diff_density_min -0.293
_refine_diff_density_rms 0.053
_refine_ls_abs_structure_details 'Flack H D (1983), Acta Cryst. A39, 876-881'
_refine_ls_abs_structure_Flack -1.3(19)
_refine_ls_extinction_method none
_refine_ls_goodness_of_fit_ref 1.147
_refine_ls_hydrogen_treatment mixed
_refine_ls_matrix_type full
_refine_ls_number_parameters 239
_refine_ls_number_reflns 2705
_refine_ls_number_restraints 1
_refine_ls_restrained_S_all 1.147
_refine_ls_R_factor_all 0.0637
_refine_ls_R_factor_gt 0.0522
_refine_ls_shift/su_max 0.000
_refine_ls_shift/su_mean 0.000
_refine_ls_structure_factor_coef Fsqd
_refine_ls_weighting_details 'calc w=1/[\s^2^(Fo^2^)+(0.0513P)^2^+0.2452P] where P=(Fo^2^+2Fc^2^)/3'
_refine_ls_weighting_scheme calc
_refine_ls_wR_factor_gt 0.1176
_refine_ls_wR_factor_ref 0.1263
_reflns_number_gt 2333
_reflns_number_total 2705
_reflns_threshold_expression >2\s(I)
_cod_data_source_file d0ce00772b2.cif
_cod_data_source_block Salt-1a
_cod_depositor_comments
;
The following automatic conversions were performed:

data item '_symmetry_cell_setting' value 'Monoclinic' was changed to
'monoclinic' in accordance with the
/home/data/users/saulius/crontab/automatic-downloads/rss-feeds/RSC/lib/dictionaries/cif_core.dic
dictionary named 'cif_core.dic' version 2.4.2 last updated on
2011-04-26.

Automatic conversion script
Id: cif_fix_values 7556 2019-12-06 15:28:31Z antanas 
;
_cod_original_sg_symbol_H-M P21
_cod_database_code 7240729

loop_
_symmetry_equiv_pos_as_xyz
'x, y, z'
'-x, y+1/2, -z'

loop_
_atom_site_label
_atom_site_type_symbol
_atom_site_fract_x
_atom_site_fract_y
_atom_site_fract_z
_atom_site_U_iso_or_equiv
_atom_site_adp_type
_atom_site_occupancy
_atom_site_symmetry_multiplicity
_atom_site_calc_flag
_atom_site_refinement_flags
_atom_site_disorder_assembly
_atom_site_disorder_group
O7 O 0.3862(3) 0.5616(4) 0.5754(2) 0.0484(7) Uani 1 1 d . . .
O2 O -0.1509(3) 0.0425(4) 0.2955(2) 0.0563(8) Uani 1 1 d . . .
O4 O 0.4163(3) 0.2746(4) 0.7295(2) 0.0490(7) Uani 1 1 d . . .
N1 N 0.3148(3) 0.1956(4) 0.6480(2) 0.0373(7) Uani 1 1 d . . .
O1 O -0.1769(3) 0.2467(4) 0.1553(2) 0.0534(8) Uani 1 1 d . . .
N2 N -0.1123(3) 0.1850(4) 0.2600(3) 0.0357(7) Uani 1 1 d . . .
N11 N 0.5945(3) 0.6065(4) 0.8027(2) 0.0328(7) Uani 1 1 d . . .
N9 N 0.8059(3) 0.6124(4) 0.9976(2) 0.0349(7) Uani 1 1 d . . .
N3 N 0.2067(3) 0.7237(4) 0.3434(3) 0.0410(7) Uani 1 1 d . . .
N12 N 0.5994(3) 0.8199(5) 0.9616(3) 0.0423(7) Uani 1 1 d . . .
O6 O 0.1065(3) 0.8207(4) 0.2764(3) 0.0678(9) Uani 1 1 d . . .
N10 N 0.7592(3) 0.8712(4) 0.8532(3) 0.0439(8) Uani 1 1 d . . .
O3 O 0.2785(4) 0.0381(4) 0.6631(3) 0.0808(12) Uani 1 1 d . . .
C5 C 0.0506(3) 0.4569(5) 0.3096(3) 0.0292(7) Uani 1 1 d . . .
H5 H -0.0102 0.5115 0.2349 0.035 Uiso 1 1 calc R . .
C1 C 0.1038(3) 0.2015(5) 0.4547(3) 0.0304(7) Uani 1 1 d . . .
H1A H 0.0790 0.0853 0.4763 0.036 Uiso 1 1 calc R . .
C3 C 0.2754(3) 0.4736(4) 0.5066(3) 0.0281(7) Uani 1 1 d . . .
C2 C 0.2290(3) 0.2922(5) 0.5337(3) 0.0279(7) Uani 1 1 d . . .
C6 C 0.0158(3) 0.2828(4) 0.3440(3) 0.0274(7) Uani 1 1 d . . .
C11 C 0.5053(3) 0.7012(6) 0.8625(3) 0.0402(9) Uani 1 1 d . . .
H11A H 0.4283 0.7758 0.8017 0.048 Uiso 1 1 calc R . .
H11B H 0.4598 0.6074 0.8948 0.048 Uiso 1 1 calc R . .
C4 C 0.1748(3) 0.5457(5) 0.3871(3) 0.0285(7) Uani 1 1 d . . .
O5 O 0.3344(3) 0.7623(6) 0.3669(3) 0.0984(14) Uani 1 1 d . . .
C7 C 0.7163(4) 0.7049(6) 1.0524(3) 0.0416(9) Uani 1 1 d . . .
H7A H 0.7785 0.7841 1.1201 0.050 Uiso 1 1 calc R . .
H7B H 0.6725 0.6107 1.0860 0.050 Uiso 1 1 calc R . .
C12 C 0.7132(4) 0.4910(5) 0.8996(3) 0.0396(9) Uani 1 1 d . . .
H12A H 0.6690 0.3968 0.9327 0.048 Uiso 1 1 calc R . .
H12B H 0.7713 0.4275 0.8626 0.048 Uiso 1 1 calc R . .
C10 C 0.6665(4) 0.7523(6) 0.7537(3) 0.0408(9) Uani 1 1 d . . .
H10A H 0.7247 0.6911 0.7158 0.049 Uiso 1 1 calc R . .
H10B H 0.5919 0.8274 0.6910 0.049 Uiso 1 1 calc R . .
C9 C 0.6683(5) 0.9583(5) 0.9115(4) 0.0519(11) Uani 1 1 d . . .
H9A H 0.7295 1.0405 0.9777 0.062 Uiso 1 1 calc R . .
H9B H 0.5926 1.0343 0.8506 0.062 Uiso 1 1 calc R . .
C8 C 0.8700(4) 0.7540(6) 0.9467(3) 0.0467(9) Uani 1 1 d . . .
H8A H 0.9291 0.6927 0.9097 0.056 Uiso 1 1 calc R . .
H8B H 0.9344 0.8334 1.0132 0.056 Uiso 1 1 calc R . .
H11 H 0.534(4) 0.532(6) 0.742(4) 0.054(12) Uiso 1 1 d . . .

loop_
_atom_site_aniso_label
_atom_site_aniso_U_11
_atom_site_aniso_U_22
_atom_site_aniso_U_33
_atom_site_aniso_U_23
_atom_site_aniso_U_13
_atom_site_aniso_U_12
O7 0.0475(15) 0.0472(16) 0.0328(13) 0.0026(12) -0.0020(11) -0.0211(13)
O2 0.0503(16) 0.0562(18) 0.0543(16) -0.0005(15) 0.0130(13) -0.0291(15)
O4 0.0435(14) 0.0470(17) 0.0362(12) 0.0111(12) -0.0043(11) -0.0064(13)
N1 0.0373(16) 0.0341(18) 0.0335(16) 0.0070(14) 0.0073(14) 0.0016(15)
O1 0.0458(15) 0.0668(19) 0.0294(13) 0.0036(14) -0.0031(11) -0.0176(15)
N2 0.0316(15) 0.0418(18) 0.0332(16) -0.0050(14) 0.0127(13) -0.0082(14)
N11 0.0345(15) 0.0332(15) 0.0232(14) -0.0032(12) 0.0040(12) -0.0088(14)
N9 0.0285(14) 0.0366(15) 0.0301(14) -0.0007(12) 0.0022(12) 0.0028(13)
N3 0.0421(17) 0.0406(18) 0.0329(15) 0.0086(14) 0.0077(13) -0.0120(16)
N12 0.0476(17) 0.0410(17) 0.0403(16) -0.0039(15) 0.0202(15) 0.0097(15)
O6 0.0642(19) 0.0449(16) 0.085(2) 0.0295(17) 0.0210(17) 0.0068(16)
N10 0.0445(18) 0.0452(19) 0.0349(17) 0.0047(14) 0.0089(14) -0.0186(15)
O3 0.087(2) 0.0483(18) 0.0628(19) 0.0304(16) -0.0146(17) -0.0212(18)
C5 0.0242(15) 0.0366(18) 0.0248(15) 0.0037(14) 0.0079(13) 0.0051(15)
C1 0.0352(18) 0.0273(17) 0.0315(17) 0.0007(14) 0.0166(15) -0.0033(15)
C3 0.0305(17) 0.0285(16) 0.0240(15) -0.0027(14) 0.0100(14) -0.0037(15)
C2 0.0294(16) 0.0321(17) 0.0198(14) 0.0028(13) 0.0075(13) 0.0028(15)
C6 0.0257(15) 0.0316(18) 0.0253(15) -0.0022(14) 0.0109(13) -0.0027(14)
C11 0.0272(17) 0.052(2) 0.0397(19) 0.0050(18) 0.0120(15) 0.0012(17)
C4 0.0306(17) 0.0303(17) 0.0245(15) 0.0028(14) 0.0111(13) -0.0010(15)
O5 0.0561(19) 0.117(3) 0.089(2) 0.055(2) -0.0042(17) -0.043(2)
C7 0.050(2) 0.047(2) 0.0226(16) -0.0018(16) 0.0089(15) 0.0007(19)
C12 0.045(2) 0.0331(19) 0.0339(18) 0.0003(16) 0.0094(16) 0.0061(17)
C10 0.0436(19) 0.050(2) 0.0287(16) 0.0035(17) 0.0142(15) -0.0097(19)
C9 0.062(3) 0.0294(19) 0.046(2) -0.0018(17) 0.004(2) 0.0028(19)
C8 0.0263(17) 0.065(3) 0.0423(19) 0.002(2) 0.0071(15) -0.0093(19)

loop_
_atom_type_symbol
_atom_type_description
_atom_type_scat_dispersion_real
_atom_type_scat_dispersion_imag
_atom_type_scat_source
C C 0.0033 0.0016 'International Tables Vol C Tables 4.2.6.8 and 6.1.1.4'
H H 0.0000 0.0000 'International Tables Vol C Tables 4.2.6.8 and 6.1.1.4'
N N 0.0061 0.0033 'International Tables Vol C Tables 4.2.6.8 and 6.1.1.4'
O O 0.0106 0.0060 'International Tables Vol C Tables 4.2.6.8 and 6.1.1.4'

loop_
_geom_angle_atom_site_label_1
_geom_angle_atom_site_label_2
_geom_angle_atom_site_label_3
_geom_angle
_geom_angle_site_symmetry_1
_geom_angle_site_symmetry_3
_geom_angle_publ_flag
O4 N1 O3 120.9(3) . . ?
O4 N1 C2 120.4(3) . . ?
O3 N1 C2 118.6(3) . . ?
O2 N2 O1 122.6(3) . . ?
O2 N2 C6 118.8(3) . . ?
O1 N2 C6 118.6(3) . . ?
C11 N11 C10 109.8(3) . . ?
C11 N11 C12 108.5(3) . . ?
C10 N11 C12 108.6(3) . . ?
C11 N11 H11 108(3) . . ?
C10 N11 H11 112(3) . . ?
C12 N11 H11 110(3) . . ?
C12 N9 C8 109.2(3) . . ?
C12 N9 C7 108.7(3) . . ?
C8 N9 C7 108.9(3) . . ?
O6 N3 O5 121.9(3) . . ?
O6 N3 C4 119.3(3) . . ?
O5 N3 C4 118.4(3) . . ?
C11 N12 C9 109.0(3) . . ?
C11 N12 C7 109.1(3) . . ?
C9 N12 C7 108.0(3) . . ?
C10 N10 C8 108.5(3) . . ?
C10 N10 C9 108.5(3) . . ?
C8 N10 C9 107.7(3) . . ?
C4 C5 C6 118.9(3) . . ?
C4 C5 H5 120.5 . . ?
C6 C5 H5 120.5 . . ?
C6 C1 C2 119.9(3) . . ?
C6 C1 H1A 120.0 . . ?
C2 C1 H1A 120.0 . . ?
O7 C3 C2 125.7(3) . . ?
O7 C3 C4 122.4(3) . . ?
C2 C3 C4 111.9(3) . . ?
C1 C2 N1 116.0(3) . . ?
C1 C2 C3 123.4(3) . . ?
N1 C2 C3 120.6(3) . . ?
C1 C6 C5 121.1(3) . . ?
C1 C6 N2 119.8(3) . . ?
C5 C6 N2 119.1(3) . . ?
N12 C11 N11 109.4(3) . . ?
N12 C11 H11A 109.8 . . ?
N11 C11 H11A 109.8 . . ?
N12 C11 H11B 109.8 . . ?
N11 C11 H11B 109.8 . . ?
H11A C11 H11B 108.2 . . ?
C5 C4 N3 116.0(3) . . ?
C5 C4 C3 124.7(3) . . ?
N3 C4 C3 119.3(3) . . ?
N9 C7 N12 112.0(3) . . ?
N9 C7 H7A 109.2 . . ?
N12 C7 H7A 109.2 . . ?
N9 C7 H7B 109.2 . . ?
N12 C7 H7B 109.2 . . ?
H7A C7 H7B 107.9 . . ?
N9 C12 N11 109.3(3) . . ?
N9 C12 H12A 109.8 . . ?
N11 C12 H12A 109.8 . . ?
N9 C12 H12B 109.8 . . ?
N11 C12 H12B 109.8 . . ?
H12A C12 H12B 108.3 . . ?
N10 C10 N11 109.8(3) . . ?
N10 C10 H10A 109.7 . . ?
N11 C10 H10A 109.7 . . ?
N10 C10 H10B 109.7 . . ?
N11 C10 H10B 109.7 . . ?
H10A C10 H10B 108.2 . . ?
N12 C9 N10 112.7(3) . . ?
N12 C9 H9A 109.1 . . ?
N10 C9 H9A 109.1 . . ?
N12 C9 H9B 109.1 . . ?
N10 C9 H9B 109.1 . . ?
H9A C9 H9B 107.8 . . ?
N9 C8 N10 112.7(3) . . ?
N9 C8 H8A 109.1 . . ?
N10 C8 H8A 109.1 . . ?
N9 C8 H8B 109.1 . . ?
N10 C8 H8B 109.1 . . ?
H8A C8 H8B 107.8 . . ?

loop_
_geom_bond_atom_site_label_1
_geom_bond_atom_site_label_2
_geom_bond_distance
_geom_bond_site_symmetry_2
_geom_bond_publ_flag
O7 C3 1.243(4) . ?
O2 N2 1.221(4) . ?
O4 N1 1.215(4) . ?
N1 O3 1.215(4) . ?
N1 C2 1.448(4) . ?
O1 N2 1.222(4) . ?
N2 C6 1.440(4) . ?
N11 C11 1.505(5) . ?
N11 C10 1.508(4) . ?
N11 C12 1.513(4) . ?
N11 H11 0.90(4) . ?
N9 C12 1.441(4) . ?
N9 C8 1.452(5) . ?
N9 C7 1.459(5) . ?
N3 O6 1.209(4) . ?
N3 O5 1.220(4) . ?
N3 C4 1.454(4) . ?
N12 C11 1.441(5) . ?
N12 C9 1.460(5) . ?
N12 C7 1.472(4) . ?
N10 C10 1.440(4) . ?
N10 C8 1.466(5) . ?
N10 C9 1.482(5) . ?
C5 C4 1.361(4) . ?
C5 C6 1.393(5) . ?
C5 H5 0.9300 . ?
C1 C6 1.374(4) . ?
C1 C2 1.378(4) . ?
C1 H1A 0.9300 . ?
C3 C2 1.453(5) . ?
C3 C4 1.454(4) . ?
C11 H11A 0.9700 . ?
C11 H11B 0.9700 . ?
C7 H7A 0.9700 . ?
C7 H7B 0.9700 . ?
C12 H12A 0.9700 . ?
C12 H12B 0.9700 . ?
C10 H10A 0.9700 . ?
C10 H10B 0.9700 . ?
C9 H9A 0.9700 . ?
C9 H9B 0.9700 . ?
C8 H8A 0.9700 . ?
C8 H8B 0.9700 . ?
